data_1576339
loop_
_publ_author_name
'Chikara, Ashwani'
'Veale, Alexander R.'
'Brown, Stephen E.'
'Woolley, Jack M.'
'De Proft, Frank'
'Pike, Sebastian D.'

_publ_section_title
;
 Switching on photoreactivity in Ti4-oxo clusters by increasing the size
 of 1,n-alkane diolate bridging ligands
;
_journal_name_full 'Chemical Science'
_journal_paper_doi 10.1039/D5SC08522E
_journal_year 2025
_chemical_formula_moiety 'C70 H72 O16 P4 Ti4'
_chemical_formula_sum 'C70 H72 O16 P4 Ti4'
_chemical_formula_weight 1484.83
_chemical_melting_point ?
_chemical_name_systematic '[Ti4O4(OCH2CH2CH2CH2O)2(O2PPh2)4]'
_space_group_IT_number 2
_space_group_name_Hall '-P 1'
_space_group_name_H-M_alt 'P -1'
_symmetry_cell_setting triclinic
_symmetry_space_group_name_Hall '-P 1'
_symmetry_space_group_name_H-M 'P -1'
_atom_sites_solution_hydrogens difmap
_atom_sites_solution_primary other
_audit_creation_date 2024-10-28
_audit_creation_method CRYSTALS_ver_14.61_build_6999
_audit_update_record
;
2025-06-30 deposited with the CCDC.	2025-11-18 downloaded from the CCDC.
;
_cell_angle_alpha 69.5670(13)
_cell_angle_beta 76.4590(13)
_cell_angle_gamma 80.8740(13)
_cell_formula_units_Z 2
_cell_length_a 12.297600(8)
_cell_length_b 15.695701(9)
_cell_length_c 19.424000(11)
_cell_measurement_reflns_used 33704
_cell_measurement_temperature 100
_cell_measurement_theta_max 34
_cell_measurement_theta_min 1
_cell_volume 3403.47(3)
_computing_cell_refinement 'USER DEFINED CELL REFINEMENT'
_computing_data_collection 'USER DEFINED DATA COLLECTION'
_computing_data_reduction 'USER DEFINED DATA REDUCTION'
_computing_molecular_graphics 'CAMERON (Watkin et al., 1996)'
_computing_publication_material 'CRYSTALS (Betteridge et al., 2003)'
_computing_structure_refinement 'CRYSTALS (Betteridge et al., 2003)'
_computing_structure_solution 'Superflip (Palatinus & Chapuis, 2007)'
_diffrn_ambient_temperature 100
_diffrn_measured_fraction_theta_full 0.995
_diffrn_measured_fraction_theta_max 0.889
_diffrn_measurement_device Area
_diffrn_measurement_device_type Synchrotron
_diffrn_measurement_method \w/2\q
_diffrn_radiation_monochromator 'focussing mirrors'
_diffrn_radiation_type synchrotron
_diffrn_radiation_wavelength 0.68890
_diffrn_reflns_av_R_equivalents 0.109
_diffrn_reflns_av_unetI/netI 0.147
_diffrn_reflns_limit_h_max 18
_diffrn_reflns_limit_h_min -19
_diffrn_reflns_limit_k_max 24
_diffrn_reflns_limit_k_min -25
_diffrn_reflns_limit_l_max 31
_diffrn_reflns_limit_l_min -31
_diffrn_reflns_number 102784
_diffrn_reflns_theta_full 25.299
_diffrn_reflns_theta_max 34.188
_diffrn_reflns_theta_min 1.105
_diffrn_standards_number 0
_exptl_absorpt_coefficient_mu 0.558
_exptl_absorpt_correction_type none
_exptl_crystal_colour 'clear colourless'
_exptl_crystal_density_diffrn 1.449
_exptl_crystal_density_meas ?
_exptl_crystal_density_method 'not measured'
_exptl_crystal_description block
_exptl_crystal_F_000 1536
_exptl_crystal_size_max 0.070
_exptl_crystal_size_mid 0.045
_exptl_crystal_size_min 0.040
_refine_diff_density_max 1.86
_refine_diff_density_min -1.70
_refine_ls_extinction_method None
_refine_ls_goodness_of_fit_ref 0.7918
_refine_ls_hydrogen_treatment noref
_refine_ls_matrix_type full
_refine_ls_number_parameters 902
_refine_ls_number_reflns 27493
_refine_ls_number_restraints 242
_refine_ls_R_factor_all 0.1304
_refine_ls_R_factor_gt 0.0595
_refine_ls_shift/su_max 0.0154249
_refine_ls_shift/su_mean 0.0005494
_refine_ls_structure_factor_coef Fsqd
_refine_ls_weighting_details
;
 Method= Modified Sheldrick 
 w=1/[\s^2^(F^2^) + ( 0.08P)^2^ + 0.00P] 
 ,where P=(max(Fo^2^,0) + 2Fc^2^)/3 
;
_refine_ls_weighting_scheme calc
_refine_ls_wR_factor_all 0.1449
_refine_ls_wR_factor_gt 0.1343
_refine_ls_wR_factor_ref 0.1435
_reflns_limit_h_max 19
_reflns_limit_h_min -19
_reflns_limit_k_max 25
_reflns_limit_k_min -23
_reflns_limit_l_max 31
_reflns_limit_l_min 0
_reflns_number_gt 13450
_reflns_number_total 27495
_reflns_threshold_expression I>2.0\s(I)
_oxford_diffrn_Wilson_B_factor 1.30
_oxford_diffrn_Wilson_scale 16.00
_oxford_refine_ls_r_factor_ref 0.1304
_oxford_refine_ls_scale 0.25731(11)
_oxford_reflns_number_all 27495
_oxford_structure_analysis_title 'THIS IS THE DEFAULT SETTING FOR THE TITLE, P'
_cod_data_source_file d5sc08522e2.cif
_cod_data_source_block 'global_CCDC6'
_cod_depositor_comments
;
The following automatic conversions were performed:

data item '_chemical_melting_point' value 'not measured' was changed
to '?' -- the value is undefined or not given.

data item '_exptl_crystal_density_meas' value 'not measured' was
changed to '?' -- the value is perceived as not measured.

Automatic conversion script
Id: cif_fix_values 8170 2020-07-09 18:12:32Z antanas 
;
_cod_original_sg_symbol_H-M 'P -1 '
_cod_database_code 1576339
_oxford_refine_reflns_threshold_expression_ref I>-3.0\s(I)

loop_
_symmetry_equiv_pos_as_xyz
x,y,z
-x,-y,-z

loop_
_atom_site_label
_atom_site_type_symbol
_atom_site_fract_x
_atom_site_fract_y
_atom_site_fract_z
_atom_site_U_iso_or_equiv
_atom_site_occupancy
_atom_site_adp_type
_atom_site_refinement_flags_posn
_atom_site_refinement_flags_adp
_atom_site_refinement_flags_occupancy
_atom_site_disorder_assembly
_atom_site_disorder_group
_atom_site_attached_hydrogens
Ti1 Ti 0.56524(3) 0.61883(3) 0.25962(2) 0.0171 1.0000 Uani . . . . . .
Ti2 Ti 0.77559(3) 0.72655(3) 0.21131(2) 0.0176 1.0000 Uani . . . . . .
Ti3 Ti 0.78742(3) 0.56984(3) 0.16340(2) 0.0189 1.0000 Uani . . . . . .
Ti4 Ti 0.61814(3) 0.73500(3) 0.10528(2) 0.0204 1.0000 Uani . . . . . .
O5 O 0.79009(11) 0.69915(10) 0.12039(8) 0.0202 1.0000 Uani . . . . . .
O6 O 0.61164(12) 0.60577(11) 0.16352(8) 0.0195 1.0000 Uani . . . . . .
O7 O 0.60488(11) 0.74260(10) 0.20330(8) 0.0172 1.0000 Uani . . . . . .
O8 O 0.47556(12) 0.76523(12) 0.09805(9) 0.0257 1.0000 Uani . . . . . .
C9 C 0.35757(19) 0.77293(18) 0.11835(14) 0.0289 1.0000 Uani . . . . . .
C10 C 0.31225(19) 0.83248(17) 0.16748(14) 0.0291 1.0000 Uani . . . . . .
C11 C 0.34026(17) 0.79716(16) 0.24554(14) 0.0247 1.0000 Uani . . . . . .
C12 C 0.32292(17) 0.69730(17) 0.28885(14) 0.0249 1.0000 Uani . . . . . .
O13 O 0.41535(11) 0.63942(10) 0.26694(9) 0.0204 1.0000 Uani . . . . . .
O14 O 0.67182(12) 0.86151(11) 0.05478(8) 0.0239 1.0000 Uani . . . . . .
P15 P 0.70568(4) 0.91841(4) 0.09436(3) 0.0219 1.0000 Uani D . . . . .
O16 O 0.76837(12) 0.86254(10) 0.15719(9) 0.0225 1.0000 Uani . . . . . .
C17 C 0.58287(17) 0.97820(14) 0.13197(13) 0.0204 1.0000 Uani . . . . . .
C18 C 0.54195(18) 0.95420(15) 0.20820(13) 0.0218 1.0000 Uani . . . . . .
C19 C 0.44177(19) 0.99698(16) 0.23621(13) 0.0256 1.0000 Uani . . . . . .
C20 C 0.3836(2) 1.06541(18) 0.18688(15) 0.0296 1.0000 Uani . . . . . .
C21 C 0.4250(2) 1.09058(18) 0.11034(15) 0.0318 1.0000 Uani . . . . . .
C22 C 0.52328(19) 1.04706(16) 0.08217(13) 0.0258 1.0000 Uani . . . . . .
O29 O 0.67150(12) 0.70234(12) 0.01046(9) 0.0259 1.0000 Uani . . . . . .
P30 P 0.75848(5) 0.62736(4) -0.00506(3) 0.0239 1.0000 Uani . . . . . .
O31 O 0.79891(12) 0.55705(11) 0.06315(9) 0.0246 1.0000 Uani . . . . . .
C32 C 0.69888(19) 0.56415(19) -0.04597(14) 0.0288 1.0000 Uani . . . . . .
C33 C 0.5992(2) 0.5975(2) -0.07275(15) 0.0356 1.0000 Uani . . . . . .
C34 C 0.5511(2) 0.5434(2) -0.10006(17) 0.0398 1.0000 Uani . . . . . .
C35 C 0.6005(2) 0.4588(2) -0.10024(17) 0.0406 1.0000 Uani . . . . . .
C36 C 0.7001(2) 0.4257(2) -0.07408(19) 0.0447 1.0000 Uani . . . . . .
C37 C 0.7482(2) 0.4784(2) -0.04652(17) 0.0373 1.0000 Uani . . . . . .
C38 C 0.87838(19) 0.68158(18) -0.06850(13) 0.0266 1.0000 Uani . . . . . .
C39 C 0.9792(2) 0.6296(2) -0.08212(18) 0.0388 1.0000 Uani . . . . . .
C40 C 1.0733(2) 0.6716(2) -0.1286(2) 0.0474 1.0000 Uani . . . . . .
C41 C 1.0671(2) 0.7641(2) -0.16246(18) 0.0454 1.0000 Uani . . . . . .
C42 C 0.9671(2) 0.8171(2) -0.15038(19) 0.0524 1.0000 Uani . . . . . .
C43 C 0.8735(2) 0.7756(2) -0.10295(17) 0.0448 1.0000 Uani . . . . . .
O44 O 0.73963(11) 0.60155(10) 0.25519(8) 0.0168 1.0000 Uani . . . . . .
O45 O 0.73605(12) 0.44288(11) 0.21809(9) 0.0220 1.0000 Uani . . . . . .
P46 P 0.65982(4) 0.41052(4) 0.29469(3) 0.0199 1.0000 Uani . . . . . .
O47 O 0.56945(12) 0.48245(10) 0.31294(9) 0.0204 1.0000 Uani . . . . . .
C48 C 0.74398(17) 0.36986(15) 0.36585(13) 0.0219 1.0000 Uani . . . . . .
C49 C 0.83104(19) 0.30178(17) 0.36028(14) 0.0275 1.0000 Uani . . . . . .
C50 C 0.9015(2) 0.27157(18) 0.41223(16) 0.0317 1.0000 Uani . . . . . .
C51 C 0.8836(2) 0.30823(19) 0.46969(16) 0.0327 1.0000 Uani . . . . . .
C52 C 0.7975(2) 0.37495(18) 0.47570(14) 0.0298 1.0000 Uani . . . . . .
C53 C 0.72704(19) 0.40653(17) 0.42296(14) 0.0255 1.0000 Uani . . . . . .
C54 C 0.59613(17) 0.31388(15) 0.29784(13) 0.0220 1.0000 Uani . . . . . .
C55 C 0.53465(18) 0.26138(16) 0.36588(13) 0.0241 1.0000 Uani . . . . . .
C56 C 0.4830(2) 0.18791(17) 0.36805(15) 0.0295 1.0000 Uani . . . . . .
C57 C 0.4911(2) 0.16646(18) 0.30372(17) 0.0327 1.0000 Uani . . . . . .
C58 C 0.5528(2) 0.21754(18) 0.23616(16) 0.0331 1.0000 Uani . . . . . .
C59 C 0.60628(19) 0.29114(17) 0.23317(14) 0.0272 1.0000 Uani . . . . . .
O60 O 0.92942(12) 0.53192(11) 0.17177(9) 0.0230 1.0000 Uani . . . . . .
C61 C 1.00166(18) 0.47599(16) 0.22069(14) 0.0265 1.0000 Uani . . . . . .
C62 C 0.99609(18) 0.51070(16) 0.28508(13) 0.0249 1.0000 Uani . . . . . .
C63 C 1.06373(18) 0.59303(16) 0.26455(14) 0.0268 1.0000 Uani . . . . . .
C64 C 1.03339(17) 0.67503(16) 0.19989(14) 0.0257 1.0000 Uani . . . . . .
O65 O 0.92066(11) 0.71083(10) 0.21738(9) 0.0224 1.0000 Uani . . . . . .
O66 O 0.71595(12) 0.74988(10) 0.30965(8) 0.0197 1.0000 Uani . . . . . .
P67 P 0.62681(4) 0.70232(4) 0.37483(3) 0.0174 1.0000 Uani . . . . . .
O68 O 0.55466(11) 0.64397(10) 0.35867(8) 0.0187 1.0000 Uani . . . . . .
C69 C 0.69767(17) 0.63480(14) 0.45002(12) 0.0190 1.0000 Uani . . . . . .
C70 C 0.63726(18) 0.58724(15) 0.51995(12) 0.0219 1.0000 Uani . . . . . .
C71 C 0.6932(2) 0.53845(17) 0.57844(13) 0.0273 1.0000 Uani . . . . . .
C72 C 0.8091(2) 0.53711(17) 0.56636(15) 0.0306 1.0000 Uani . . . . . .
C73 C 0.87008(19) 0.58340(17) 0.49681(15) 0.0293 1.0000 Uani . . . . . .
C74 C 0.81457(18) 0.63296(16) 0.43852(13) 0.0247 1.0000 Uani . . . . . .
C75 C 0.53681(17) 0.78834(15) 0.40697(12) 0.0197 1.0000 Uani . . . . . .
C76 C 0.58405(18) 0.86248(16) 0.40920(13) 0.0244 1.0000 Uani . . . . . .
C77 C 0.5159(2) 0.93004(16) 0.43296(14) 0.0281 1.0000 Uani . . . . . .
C78 C 0.4005(2) 0.92459(18) 0.45604(15) 0.0313 1.0000 Uani . . . . . .
C79 C 0.35361(19) 0.85102(18) 0.45422(14) 0.0301 1.0000 Uani . . . . . .
C80 C 0.42116(18) 0.78284(16) 0.42979(13) 0.0251 1.0000 Uani . . . . . .
C81 C 0.9327(2) 0.92323(19) 0.31767(15) 0.0326 1.0000 Uani . . . . . .
C82 C 1.0130(2) 0.8422(2) 0.30944(19) 0.0456 1.0000 Uani . . . . . .
C83 C 0.8447(2) 0.9529(2) 0.27813(16) 0.0348 1.0000 Uani . . . . . .
C84 C 0.7698(2) 1.0258(2) 0.28722(18) 0.0390 1.0000 Uani . . . . . .
C85 C 0.7819(2) 1.0711(2) 0.33431(18) 0.0412 1.0000 Uani . . . . . .
C86 C 0.8690(3) 1.0433(2) 0.37251(19) 0.0438 1.0000 Uani . . . . . .
C87 C 0.9438(2) 0.9698(2) 0.36354(17) 0.0399 1.0000 Uani . . . . . .
C88 C 0.2151(2) 0.2396(2) 0.40360(17) 0.0390 1.0000 Uani . . . . . .
C89 C 0.2197(2) 0.2715(2) 0.32642(16) 0.0355 1.0000 Uani . . . . . .
C90 C 0.1840(2) 0.2167(2) 0.29488(18) 0.0456 1.0000 Uani . . . . . .
C91 C 0.1486(3) 0.1310(3) 0.3383(2) 0.0526 1.0000 Uani . . . . . .
C92 C 0.1475(2) 0.0995(2) 0.4145(2) 0.0468 1.0000 Uani . . . . . .
C93 C 0.1795(2) 0.1548(2) 0.44743(18) 0.0446 1.0000 Uani . . . . . .
C94 C 0.2671(2) 0.3603(2) 0.27883(16) 0.0408 1.0000 Uani . . . . . .
C230 C 0.7994(5) 0.9913(5) 0.0196(4) 0.0271 0.214(13) Uani D . P 1 1 .
C231 C 0.7925(2) 1.0067(2) 0.03029(14) 0.0291 0.786(13) Uani D . P 1 2 .
C240 C 0.8476(7) 0.9661(9) -0.0439(4) 0.0432 0.214(13) Uani D . P 1 1 .
C241 C 0.8552(3) 0.9956(3) -0.03650(17) 0.0382 0.786(13) Uani D . P 1 2 .
C250 C 0.9259(7) 1.0221(11) -0.0994(6) 0.0433 0.214(13) Uani D . P 1 1 .
C251 C 0.9349(3) 1.0584(4) -0.0797(2) 0.0481 0.786(13) Uani D . P 1 2 .
C260 C 0.9567(6) 1.0970(10) -0.0918(8) 0.0393 0.214(13) Uani D . P 1 1 .
C261 C 0.9509(2) 1.1284(3) -0.0586(3) 0.0488 0.786(13) Uani D . P 1 2 .
C270 C 0.9106(8) 1.1194(7) -0.0289(9) 0.0349 0.214(13) Uani D . P 1 1 .
C271 C 0.8873(3) 1.1394(2) 0.0061(3) 0.0444 0.786(13) Uani D . P 1 2 .
C280 C 0.8312(8) 1.0672(5) 0.0289(7) 0.0332 0.214(13) Uani D . P 1 1 .
C281 C 0.8072(3) 1.0791(2) 0.0525(2) 0.0347 0.786(13) Uani D . P 1 2 .
H91 H 0.3271 0.7977 0.0736 0.0349 1.0000 Uiso . . . . . .
H92 H 0.3329 0.7132 0.1447 0.0349 1.0000 Uiso . . . . . .
H101 H 0.3415 0.8906 0.1420 0.0367 1.0000 Uiso . . . . . .
H102 H 0.2325 0.8405 0.1731 0.0367 1.0000 Uiso . . . . . .
H111 H 0.2947 0.8330 0.2743 0.0289 1.0000 Uiso . . . . . .
H112 H 0.4172 0.8058 0.2408 0.0289 1.0000 Uiso . . . . . .
H121 H 0.3154 0.6877 0.3412 0.0313 1.0000 Uiso . . . . . .
H122 H 0.2566 0.6830 0.2803 0.0313 1.0000 Uiso . . . . . .
H181 H 0.5830 0.9082 0.2420 0.0254 1.0000 Uiso . . . . . .
H191 H 0.4145 0.9797 0.2894 0.0308 1.0000 Uiso . . . . . .
H201 H 0.3144 1.0948 0.2053 0.0353 1.0000 Uiso . . . . . .
H211 H 0.3849 1.1381 0.0771 0.0378 1.0000 Uiso . . . . . .
H221 H 0.5513 1.0640 0.0292 0.0310 1.0000 Uiso . . . . . .
H331 H 0.5648 0.6570 -0.0727 0.0424 1.0000 Uiso . . . . . .
H341 H 0.4825 0.5652 -0.1182 0.0470 1.0000 Uiso . . . . . .
H351 H 0.5666 0.4214 -0.1182 0.0487 1.0000 Uiso . . . . . .
H361 H 0.7353 0.3669 -0.0746 0.0517 1.0000 Uiso . . . . . .
H371 H 0.8154 0.4558 -0.0274 0.0445 1.0000 Uiso . . . . . .
H391 H 0.9822 0.5642 -0.0603 0.0474 1.0000 Uiso . . . . . .
H401 H 1.1429 0.6363 -0.1371 0.0557 1.0000 Uiso . . . . . .
H411 H 1.1325 0.7924 -0.1934 0.0541 1.0000 Uiso . . . . . .
H421 H 0.9618 0.8817 -0.1749 0.0614 1.0000 Uiso . . . . . .
H431 H 0.8047 0.8112 -0.0943 0.0523 1.0000 Uiso . . . . . .
H491 H 0.8425 0.2773 0.3195 0.0332 1.0000 Uiso . . . . . .
H501 H 0.9620 0.2259 0.4084 0.0382 1.0000 Uiso . . . . . .
H511 H 0.9316 0.2870 0.5058 0.0391 1.0000 Uiso . . . . . .
H521 H 0.7854 0.3999 0.5163 0.0368 1.0000 Uiso . . . . . .
H531 H 0.6672 0.4528 0.4263 0.0306 1.0000 Uiso . . . . . .
H551 H 0.5284 0.2762 0.4111 0.0302 1.0000 Uiso . . . . . .
H561 H 0.4419 0.1516 0.4145 0.0355 1.0000 Uiso . . . . . .
H571 H 0.4525 0.1168 0.3057 0.0394 1.0000 Uiso . . . . . .
H581 H 0.5589 0.2018 0.1915 0.0407 1.0000 Uiso . . . . . .
H591 H 0.6491 0.3262 0.1867 0.0313 1.0000 Uiso . . . . . .
H611 H 1.0764 0.4750 0.1937 0.0326 1.0000 Uiso . . . . . .
H612 H 0.9785 0.4151 0.2403 0.0326 1.0000 Uiso . . . . . .
H621 H 1.0234 0.4624 0.3245 0.0288 1.0000 Uiso . . . . . .
H622 H 0.9195 0.5280 0.3025 0.0288 1.0000 Uiso . . . . . .
H631 H 1.0516 0.6120 0.3080 0.0335 1.0000 Uiso . . . . . .
H632 H 1.1412 0.5738 0.2530 0.0335 1.0000 Uiso . . . . . .
H641 H 1.0826 0.7211 0.1879 0.0337 1.0000 Uiso . . . . . .
H642 H 1.0416 0.6561 0.1567 0.0337 1.0000 Uiso . . . . . .
H701 H 0.5574 0.5883 0.5276 0.0265 1.0000 Uiso . . . . . .
H711 H 0.6520 0.5062 0.6265 0.0320 1.0000 Uiso . . . . . .
H721 H 0.8472 0.5042 0.6064 0.0368 1.0000 Uiso . . . . . .
H731 H 0.9499 0.5807 0.4897 0.0363 1.0000 Uiso . . . . . .
H741 H 0.8558 0.6655 0.3901 0.0294 1.0000 Uiso . . . . . .
H761 H 0.6637 0.8666 0.3947 0.0302 1.0000 Uiso . . . . . .
H771 H 0.5482 0.9815 0.4334 0.0344 1.0000 Uiso . . . . . .
H781 H 0.3545 0.9713 0.4729 0.0381 1.0000 Uiso . . . . . .
H791 H 0.2741 0.8472 0.4693 0.0361 1.0000 Uiso . . . . . .
H801 H 0.3877 0.7325 0.4282 0.0306 1.0000 Uiso . . . . . .
H821 H 1.0678 0.8308 0.3399 0.0554 1.0000 Uiso . . . . . .
H822 H 1.0496 0.8532 0.2589 0.0554 1.0000 Uiso . . . . . .
H823 H 0.9724 0.7892 0.3256 0.0554 1.0000 Uiso . . . . . .
H831 H 0.8354 0.9223 0.2443 0.0430 1.0000 Uiso . . . . . .
H841 H 0.7082 1.0448 0.2613 0.0461 1.0000 Uiso . . . . . .
H851 H 0.7294 1.1225 0.3391 0.0491 1.0000 Uiso . . . . . .
H861 H 0.8791 1.0750 0.4053 0.0525 1.0000 Uiso . . . . . .
H871 H 1.0043 0.9506 0.3910 0.0475 1.0000 Uiso . . . . . .
H881 H 0.2369 0.2785 0.4271 0.0485 1.0000 Uiso . . . . . .
H901 H 0.1822 0.2392 0.2416 0.0571 1.0000 Uiso . . . . . .
H911 H 0.1247 0.0927 0.3158 0.0669 1.0000 Uiso . . . . . .
H921 H 0.1258 0.0402 0.4451 0.0572 1.0000 Uiso . . . . . .
H931 H 0.1775 0.1338 0.5002 0.0523 1.0000 Uiso . . . . . .
H941 H 0.2645 0.3723 0.2277 0.0491 1.0000 Uiso . . . . . .
H942 H 0.2240 0.4091 0.2947 0.0491 1.0000 Uiso . . . . . .
H943 H 0.3429 0.3592 0.2833 0.0491 1.0000 Uiso . . . . . .
H2401 H 0.8282 0.9105 -0.0492 0.0579 0.214(13) Uiso . . P 1 1 .
H2411 H 0.8436 0.9465 -0.0526 0.0498 0.786(13) Uiso . . P 1 2 .
H2501 H 0.9583 1.0034 -0.1439 0.0584 0.214(13) Uiso . . P 1 1 .
H2511 H 0.9780 1.0505 -0.1256 0.0557 0.786(13) Uiso . . P 1 2 .
H2601 H 1.0129 1.1327 -0.1318 0.0554 0.214(13) Uiso . . P 1 1 .
H2611 H 1.0080 1.1701 -0.0887 0.0597 0.786(13) Uiso . . P 1 2 .
H2701 H 0.9336 1.1717 -0.0237 0.0499 0.214(13) Uiso . . P 1 1 .
H2711 H 0.8964 1.1902 0.0208 0.0541 0.786(13) Uiso . . P 1 2 .
H2801 H 0.8009 1.0837 0.0729 0.0518 0.214(13) Uiso . . P 1 1 .
H2811 H 0.7643 1.0870 0.0988 0.0410 0.786(13) Uiso . . P 1 2 .

loop_
_atom_site_aniso_label
_atom_site_aniso_U_11
_atom_site_aniso_U_22
_atom_site_aniso_U_33
_atom_site_aniso_U_23
_atom_site_aniso_U_13
_atom_site_aniso_U_12
Ti1 0.01569(16) 0.01819(17) 0.01772(18) -0.00689(13) -0.00317(12) 0.00036(12)
Ti2 0.01558(15) 0.01772(17) 0.01701(18) -0.00328(13) -0.00322(12) 0.00001(13)
Ti3 0.01698(16) 0.02151(18) 0.01790(18) -0.00780(14) -0.00371(13) 0.00298(13)
Ti4 0.01839(16) 0.02470(19) 0.01646(18) -0.00661(14) -0.00442(13) 0.00407(14)
O5 0.0182(6) 0.0221(7) 0.0172(7) -0.0049(6) -0.0027(5) 0.0025(5)
O6 0.0196(7) 0.0227(8) 0.0179(7) -0.0097(6) -0.0046(5) 0.0018(5)
O7 0.0171(6) 0.0193(7) 0.0151(7) -0.0060(5) -0.0039(5) 0.0007(5)
O8 0.0194(7) 0.0323(9) 0.0245(8) -0.0094(7) -0.0062(6) 0.0040(6)
C9 0.0234(10) 0.0377(14) 0.0283(13) -0.0122(10) -0.0105(9) 0.0014(9)
C10 0.0226(10) 0.0284(12) 0.0331(13) -0.0089(10) -0.0055(9) 0.0044(9)
C11 0.0178(9) 0.0247(11) 0.0348(13) -0.0156(9) -0.0030(8) -0.0002(8)
C12 0.0178(9) 0.0290(12) 0.0287(12) -0.0124(9) -0.0030(8) 0.0003(8)
O13 0.0160(6) 0.0223(8) 0.0244(8) -0.0100(6) -0.0039(5) 0.0001(5)
O14 0.0259(7) 0.0257(8) 0.0163(7) -0.0053(6) -0.0037(6) 0.0045(6)
P15 0.0182(2) 0.0208(3) 0.0202(3) -0.0001(2) -0.00249(19) 0.00045(19)
O16 0.0205(7) 0.0199(7) 0.0217(8) -0.0009(6) -0.0048(5) 0.0009(5)
C17 0.0214(9) 0.0164(9) 0.0261(11) -0.0076(8) -0.0078(8) -0.0031(7)
C18 0.0248(10) 0.0176(10) 0.0253(11) -0.0069(8) -0.0081(8) -0.0035(8)
C19 0.0311(11) 0.0252(11) 0.0225(11) -0.0107(9) -0.0040(9) -0.0032(9)
C20 0.0267(11) 0.0304(13) 0.0347(14) -0.0183(10) -0.0053(9) 0.0062(9)
C21 0.0330(12) 0.0327(13) 0.0301(13) -0.0115(10) -0.0139(10) 0.0110(10)
C22 0.0283(11) 0.0255(11) 0.0237(11) -0.0082(9) -0.0095(8) 0.0048(9)
O29 0.0236(7) 0.0335(9) 0.0190(8) -0.0099(6) -0.0054(6) 0.0072(6)
P30 0.0221(3) 0.0319(3) 0.0191(3) -0.0124(2) -0.0050(2) 0.0047(2)
O31 0.0254(7) 0.0310(9) 0.0190(8) -0.0131(6) -0.0054(6) 0.0062(6)
C32 0.0266(11) 0.0395(14) 0.0230(12) -0.0147(10) -0.0052(9) 0.0011(10)
C33 0.0319(12) 0.0436(16) 0.0282(13) -0.0083(11) -0.0087(10) 0.0022(11)
C34 0.0335(13) 0.0489(18) 0.0374(16) -0.0089(13) -0.0144(11) -0.0057(12)
C35 0.0370(14) 0.0515(19) 0.0406(17) -0.0196(14) -0.0104(12) -0.0098(13)
C36 0.0367(15) 0.0503(19) 0.058(2) -0.0313(15) -0.0114(13) 0.0010(13)
C37 0.0279(12) 0.0463(17) 0.0479(18) -0.0268(13) -0.0136(11) 0.0038(11)
C38 0.0256(11) 0.0364(13) 0.0220(11) -0.0160(9) -0.0044(8) 0.0008(9)
C39 0.0305(12) 0.0362(15) 0.0552(19) -0.0298(13) 0.0040(11) -0.0017(11)
C40 0.0297(13) 0.0496(19) 0.068(2) -0.0388(16) 0.0127(13) -0.0059(12)
C41 0.0358(14) 0.060(2) 0.0414(18) -0.0247(15) 0.0083(12) -0.0109(13)
C42 0.0396(15) 0.0486(19) 0.050(2) 0.0002(15) -0.0002(13) -0.0012(13)
C43 0.0284(12) 0.0461(17) 0.0431(17) -0.0026(13) -0.0005(11) 0.0075(11)
O44 0.0174(6) 0.0159(7) 0.0168(7) -0.0052(5) -0.0032(5) -0.0005(5)
O45 0.0213(7) 0.0218(8) 0.0241(8) -0.0121(6) -0.0022(6) 0.0017(6)
P46 0.0195(2) 0.0184(3) 0.0228(3) -0.0088(2) -0.0044(2) 0.00094(19)
O47 0.0204(7) 0.0175(7) 0.0247(8) -0.0097(6) -0.0026(6) -0.0018(5)
C48 0.0214(9) 0.0226(10) 0.0231(11) -0.0080(8) -0.0048(8) -0.0036(8)
C49 0.0263(11) 0.0278(12) 0.0304(13) -0.0122(9) -0.0079(9) 0.0020(9)
C50 0.0287(11) 0.0286(12) 0.0391(15) -0.0108(11) -0.0126(10) 0.0026(9)
C51 0.0316(12) 0.0333(14) 0.0352(14) -0.0067(11) -0.0147(10) -0.0062(10)
C52 0.0359(13) 0.0327(13) 0.0274(13) -0.0139(10) -0.0074(10) -0.0097(10)
C53 0.0260(10) 0.0270(12) 0.0256(12) -0.0101(9) -0.0042(8) -0.0059(9)
C54 0.0210(9) 0.0201(10) 0.0272(12) -0.0097(8) -0.0081(8) 0.0009(8)
C55 0.0247(10) 0.0222(11) 0.0267(12) -0.0097(9) -0.0061(8) 0.0004(8)
C56 0.0289(11) 0.0242(11) 0.0347(14) -0.0069(10) -0.0090(10) -0.0020(9)
C57 0.0327(12) 0.0246(12) 0.0469(17) -0.0146(11) -0.0142(11) -0.0030(10)
C58 0.0399(14) 0.0294(13) 0.0389(15) -0.0183(11) -0.0179(11) 0.0037(10)
C59 0.0274(11) 0.0273(12) 0.0293(13) -0.0133(9) -0.0065(9) 0.0022(9)
O60 0.0190(7) 0.0270(8) 0.0219(8) -0.0085(6) -0.0061(6) 0.0054(6)
C61 0.0211(10) 0.0258(11) 0.0304(12) -0.0071(9) -0.0083(8) 0.0045(8)
C62 0.0237(10) 0.0224(11) 0.0277(12) -0.0040(9) -0.0104(8) -0.0003(8)
C63 0.0213(10) 0.0234(11) 0.0327(13) -0.0037(9) -0.0095(9) 0.0003(8)
C64 0.0169(9) 0.0241(11) 0.0309(12) -0.0038(9) -0.0034(8) -0.0011(8)
O65 0.0163(6) 0.0211(7) 0.0256(8) -0.0036(6) -0.0034(5) 0.0001(5)
O66 0.0207(7) 0.0205(7) 0.0172(7) -0.0054(6) -0.0020(5) -0.0038(5)
P67 0.0184(2) 0.0174(2) 0.0164(3) -0.00580(19) -0.00324(18) -0.00119(18)
O68 0.0185(6) 0.0207(7) 0.0179(7) -0.0071(6) -0.0033(5) -0.0033(5)
C69 0.0216(9) 0.0171(9) 0.0189(10) -0.0062(7) -0.0052(7) -0.0010(7)
C70 0.0252(10) 0.0221(10) 0.0187(10) -0.0070(8) -0.0038(8) -0.0019(8)
C71 0.0335(12) 0.0256(11) 0.0200(11) -0.0035(9) -0.0064(9) -0.0017(9)
C72 0.0385(13) 0.0269(12) 0.0299(13) -0.0079(10) -0.0182(10) 0.0014(10)
C73 0.0250(11) 0.0299(12) 0.0361(14) -0.0107(10) -0.0139(10) 0.0006(9)
C74 0.0217(10) 0.0232(11) 0.0277(12) -0.0058(9) -0.0048(8) -0.0031(8)
C75 0.0232(9) 0.0203(10) 0.0169(10) -0.0075(8) -0.0060(7) 0.0012(8)
C76 0.0267(10) 0.0224(11) 0.0252(12) -0.0093(9) -0.0051(8) -0.0016(8)
C77 0.0382(13) 0.0216(11) 0.0285(13) -0.0127(9) -0.0088(10) -0.0000(9)
C78 0.0335(12) 0.0293(13) 0.0309(13) -0.0140(10) -0.0061(10) 0.0074(10)
C79 0.0257(11) 0.0340(13) 0.0302(13) -0.0142(10) -0.0027(9) 0.0030(9)
C80 0.0251(10) 0.0250(11) 0.0246(11) -0.0098(9) -0.0021(8) -0.0005(8)
C81 0.0312(12) 0.0320(13) 0.0324(14) -0.0118(11) 0.0020(10) -0.0055(10)
C82 0.0406(15) 0.0489(19) 0.0473(19) -0.0226(14) -0.0021(13) 0.0028(13)
C83 0.0310(12) 0.0362(15) 0.0399(16) -0.0154(12) -0.0016(10) -0.0110(10)
C84 0.0296(13) 0.0339(15) 0.0520(19) -0.0114(13) -0.0071(11) -0.0057(11)
C85 0.0413(15) 0.0285(14) 0.0512(19) -0.0133(13) -0.0042(13) -0.0016(11)
C86 0.0572(18) 0.0344(16) 0.0457(18) -0.0194(13) -0.0121(14) -0.0028(13)
C87 0.0434(15) 0.0382(16) 0.0394(16) -0.0108(12) -0.0120(12) -0.0047(12)
C88 0.0332(13) 0.0401(15) 0.0412(16) -0.0148(12) -0.0055(11) 0.0057(11)
C89 0.0283(12) 0.0386(15) 0.0385(15) -0.0169(12) -0.0032(10) 0.0057(10)
C90 0.0393(15) 0.054(2) 0.0442(18) -0.0239(15) 0.0007(12) -0.0023(13)
C91 0.0420(16) 0.054(2) 0.068(2) -0.0384(18) 0.0063(15) -0.0051(14)
C92 0.0343(14) 0.0368(16) 0.064(2) -0.0163(15) -0.0019(13) 0.0014(12)
C93 0.0320(13) 0.0466(18) 0.0480(18) -0.0089(14) -0.0069(12) 0.0014(12)
C94 0.0370(14) 0.0444(17) 0.0352(15) -0.0108(12) -0.0055(11) 0.0061(12)
C230 0.010(5) 0.018(5) 0.034(6) 0.015(4) -0.004(4) -0.005(4)
C231 0.0170(16) 0.0296(18) 0.0276(18) 0.0035(15) -0.0035(12) 0.0045(14)
C240 0.023(5) 0.038(6) 0.040(6) 0.015(5) 0.009(4) -0.007(5)
C241 0.0273(17) 0.040(2) 0.0281(18) 0.0072(15) -0.0016(13) 0.0029(14)
C250 0.028(5) 0.038(7) 0.044(6) 0.010(5) 0.003(5) -0.012(5)
C251 0.0208(16) 0.062(3) 0.032(2) 0.018(2) -0.0010(13) -0.0009(18)
C260 0.026(5) 0.036(7) 0.034(7) 0.014(5) 0.000(4) -0.008(5)
C261 0.0180(15) 0.049(2) 0.048(3) 0.025(2) -0.0060(16) -0.0070(15)
C270 0.031(5) 0.028(6) 0.037(7) 0.005(5) -0.002(5) -0.020(5)
C271 0.0280(17) 0.0345(19) 0.055(3) 0.0105(19) -0.0138(18) -0.0072(14)
C280 0.018(5) 0.036(6) 0.030(6) 0.006(4) 0.002(4) -0.006(4)
C281 0.0208(16) 0.0291(17) 0.043(2) 0.0011(15) -0.0030(15) -0.0042(13)

loop_
_atom_type_symbol
_atom_type_scat_dispersion_real
_atom_type_scat_dispersion_imag
_atom_type_scat_Cromer_Mann_a1
_atom_type_scat_Cromer_Mann_b1
_atom_type_scat_Cromer_Mann_a2
_atom_type_scat_Cromer_Mann_b2
_atom_type_scat_Cromer_Mann_a3
_atom_type_scat_Cromer_Mann_b3
_atom_type_scat_Cromer_Mann_a4
_atom_type_scat_Cromer_Mann_b4
_atom_type_scat_Cromer_Mann_c
_atom_type_scat_source
Ti 0.2711 0.4230 9.7595 7.8508 7.3558 0.5000 1.6991 35.6338 1.9021 116.1050 1.2807 'International Tables Vol C 4.2.6.8 and 6.1.1.4'
P 0.0974 0.0893 6.4345 1.9067 4.1791 27.1570 1.7800 0.5260 1.4908 68.1645 1.1149 'International Tables Vol C 4.2.6.8 and 6.1.1.4'
O 0.0101 0.0057 3.0485 13.2771 2.2868 5.7011 1.5463 0.3239 0.8670 32.9089 0.2508 'International Tables Vol C 4.2.6.8 and 6.1.1.4'
C 0.0028 0.0015 2.3100 20.8439 1.0200 10.2075 1.5886 0.5687 0.8650 51.6512 0.2156 'International Tables Vol C 4.2.6.8 and 6.1.1.4'
H 0.0000 0.0000 0.4930 10.5109 0.3229 26.1257 0.1402 3.1424 0.0408 57.7998 0.0030 'International Tables Vol C 4.2.6.8 and 6.1.1.4'

loop_
_geom_angle_atom_site_label_1
_geom_angle_site_symmetry_1
_geom_angle_atom_site_label_2
_geom_angle_site_symmetry_2
_geom_angle_atom_site_label_3
_geom_angle_site_symmetry_3
_geom_angle
_geom_angle_publ_flag
Ti2 . Ti1 . Ti3 . 55.828(13) yes
Ti2 . Ti1 . Ti4 . 62.212(13) yes
Ti3 . Ti1 . Ti4 . 62.629(12) yes
Ti2 . Ti1 . O6 . 83.53(5) yes
Ti3 . Ti1 . O6 . 43.40(4) yes
Ti4 . Ti1 . O6 . 41.91(5) yes
Ti2 . Ti1 . O7 . 42.28(4) yes
Ti3 . Ti1 . O7 . 82.53(4) yes
Ti4 . Ti1 . O7 . 41.05(5) yes
O6 . Ti1 . O7 . 81.64(7) yes
Ti2 . Ti1 . O13 . 139.67(5) yes
Ti3 . Ti1 . O13 . 144.85(6) yes
Ti4 . Ti1 . O13 . 95.15(5) yes
O6 . Ti1 . O13 . 101.69(7) yes
O7 . Ti1 . O13 . 98.35(6) yes
Ti2 . Ti1 . O44 . 37.73(4) yes
Ti3 . Ti1 . O44 . 38.74(5) yes
Ti4 . Ti1 . O44 . 85.65(4) yes
O6 . Ti1 . O44 . 81.63(6) yes
O7 . Ti1 . O44 . 79.59(5) yes
Ti2 . Ti1 . O47 . 122.79(4) yes
Ti3 . Ti1 . O47 . 83.78(5) yes
Ti4 . Ti1 . O47 . 135.20(5) yes
O6 . Ti1 . O47 . 93.35(7) yes
O7 . Ti1 . O47 . 164.50(6) yes
Ti2 . Ti1 . P67 . 60.701(15) yes
Ti3 . Ti1 . P67 . 107.530(16) yes
Ti4 . Ti1 . P67 . 112.683(18) yes
O6 . Ti1 . P67 . 144.23(5) yes
O7 . Ti1 . P67 . 72.58(5) yes
Ti2 . Ti1 . O68 . 82.34(4) yes
Ti3 . Ti1 . O68 . 123.92(4) yes
Ti4 . Ti1 . O68 . 131.11(5) yes
O6 . Ti1 . O68 . 165.50(6) yes
O7 . Ti1 . O68 . 90.06(6) yes
O13 . Ti1 . O44 . 175.86(8) yes
O13 . Ti1 . O47 . 97.03(6) yes
O44 . Ti1 . O47 . 85.19(6) yes
O13 . Ti1 . P67 . 106.17(6) yes
O44 . Ti1 . P67 . 69.82(5) yes
O47 . Ti1 . P67 . 104.89(5) yes
O13 . Ti1 . O68 . 91.22(7) yes
O44 . Ti1 . O68 . 85.21(6) yes
O47 . Ti1 . O68 . 91.57(6) yes
P67 . Ti1 . O68 . 21.76(4) yes
Ti1 . Ti2 . Ti3 . 61.862(14) yes
Ti1 . Ti2 . Ti4 . 55.740(12) yes
Ti3 . Ti2 . Ti4 . 62.449(13) yes
Ti1 . Ti2 . O5 . 82.78(5) yes
Ti3 . Ti2 . O5 . 40.83(4) yes
Ti4 . Ti2 . O5 . 43.61(4) yes
Ti1 . Ti2 . O7 . 38.27(4) yes
Ti3 . Ti2 . O7 . 84.84(5) yes
Ti4 . Ti2 . O7 . 37.45(4) yes
O5 . Ti2 . O7 . 80.46(6) yes
Ti1 . Ti2 . P15 . 104.533(15) yes
Ti3 . Ti2 . P15 . 115.089(19) yes
Ti4 . Ti2 . P15 . 59.971(16) yes
O5 . Ti2 . P15 . 76.37(4) yes
O7 . Ti2 . P15 . 66.82(4) yes
Ti1 . Ti2 . O16 . 121.64(4) yes
Ti3 . Ti2 . O16 . 133.31(5) yes
Ti4 . Ti2 . O16 . 81.75(5) yes
O5 . Ti2 . O16 . 92.60(7) yes
O7 . Ti2 . O16 . 83.47(6) yes
Ti1 . Ti2 . O44 . 41.99(4) yes
Ti3 . Ti2 . O44 . 42.12(5) yes
Ti4 . Ti2 . O44 . 83.15(4) yes
O5 . Ti2 . O44 . 81.69(7) yes
O7 . Ti2 . O44 . 79.84(6) yes
Ti1 . Ti2 . O65 . 140.92(5) yes
Ti3 . Ti2 . O65 . 93.89(6) yes
Ti4 . Ti2 . O65 . 141.69(6) yes
O5 . Ti2 . O65 . 98.55(7) yes
O7 . Ti2 . O65 . 178.73(8) yes
Ti1 . Ti2 . O66 . 82.71(5) yes
Ti3 . Ti2 . O66 . 133.64(5) yes
Ti4 . Ti2 . O66 . 121.66(4) yes
O5 . Ti2 . O66 . 164.24(6) yes
O7 . Ti2 . O66 . 84.34(6) yes
Ti1 . Ti2 . P67 . 61.802(15) yes
Ti3 . Ti2 . P67 . 113.431(17) yes
Ti4 . Ti2 . P67 . 108.268(16) yes
O5 . Ti2 . P67 . 144.58(5) yes
O7 . Ti2 . P67 . 71.79(4) yes
P15 . Ti2 . O16 . 21.78(5) yes
P15 . Ti2 . O44 . 142.45(5) yes
O16 . Ti2 . O44 . 163.04(6) yes
P15 . Ti2 . O65 . 113.78(5) yes
O16 . Ti2 . O65 . 97.39(7) yes
O44 . Ti2 . O65 . 99.24(6) yes
P15 . Ti2 . O66 . 101.44(4) yes
O16 . Ti2 . O66 . 89.79(7) yes
O44 . Ti2 . O66 . 91.58(6) yes
O65 . Ti2 . O66 . 96.58(7) yes
P15 . Ti2 . P67 . 110.747(18) yes
O16 . Ti2 . P67 . 105.34(5) yes
O44 . Ti2 . P67 . 72.26(5) yes
O65 . Ti2 . P67 . 108.82(6) yes
O66 . Ti2 . P67 . 21.68(4) yes
Ti1 . Ti3 . Ti2 . 62.310(14) yes
Ti1 . Ti3 . Ti4 . 55.752(11) yes
Ti2 . Ti3 . Ti4 . 62.051(13) yes
Ti1 . Ti3 . O5 . 83.33(5) yes
Ti2 . Ti3 . O5 . 41.17(5) yes
Ti4 . Ti3 . O5 . 43.27(4) yes
Ti1 . Ti3 . O6 . 37.32(4) yes
Ti2 . Ti3 . O6 . 84.81(5) yes
Ti4 . Ti3 . O6 . 38.33(4) yes
O5 . Ti3 . O6 . 81.02(6) yes
Ti1 . Ti3 . O31 . 123.79(4) yes
Ti2 . Ti3 . O31 . 132.59(5) yes
Ti4 . Ti3 . O31 . 83.19(4) yes
O5 . Ti3 . O31 . 91.43(7) yes
O6 . Ti3 . O31 . 86.51(6) yes
Ti1 . Ti3 . O44 . 42.42(4) yes
Ti2 . Ti3 . O44 . 41.40(4) yes
Ti4 . Ti3 . O44 . 82.44(4) yes
O5 . Ti3 . O44 . 81.33(7) yes
O6 . Ti3 . O44 . 79.25(6) yes
Ti1 . Ti3 . O45 . 80.84(5) yes
Ti2 . Ti3 . O45 . 132.15(5) yes
Ti4 . Ti3 . O45 . 121.11(4) yes
O5 . Ti3 . O45 . 163.13(6) yes
O6 . Ti3 . O45 . 82.86(6) yes
Ti1 . Ti3 . P46 . 60.991(14) yes
Ti2 . Ti3 . P46 . 110.049(19) yes
Ti4 . Ti3 . P46 . 110.384(16) yes
O5 . Ti3 . P46 . 143.95(5) yes
O6 . Ti3 . P46 . 73.74(4) yes
Ti1 . Ti3 . O60 . 139.02(6) yes
Ti2 . Ti3 . O60 . 96.15(6) yes
Ti4 . Ti3 . O60 . 146.34(6) yes
O5 . Ti3 . O60 . 103.26(7) yes
O6 . Ti3 . O60 . 174.51(6) yes
O31 . Ti3 . O44 . 164.86(6) yes
O31 . Ti3 . O45 . 92.53(7) yes
O44 . Ti3 . O45 . 90.82(7) yes
O31 . Ti3 . P46 . 111.89(5) yes
O44 . Ti3 . P46 . 69.12(5) yes
O45 . Ti3 . P46 . 22.48(5) yes
O31 . Ti3 . O60 . 96.74(7) yes
O44 . Ti3 . O60 . 97.86(7) yes
O45 . Ti3 . O60 . 92.55(7) yes
P46 . Ti3 . O60 . 100.89(5) yes
Ti3 . Ti4 . Ti2 . 55.501(13) yes
Ti3 . Ti4 . Ti1 . 61.619(12) yes
Ti2 . Ti4 . Ti1 . 62.048(12) yes
Ti3 . Ti4 . O5 . 37.25(4) yes
Ti2 . Ti4 . O5 . 37.83(5) yes
Ti1 . Ti4 . O5 . 84.13(4) yes
Ti3 . Ti4 . O6 . 42.99(4) yes
Ti2 . Ti4 . O6 . 82.53(5) yes
Ti1 . Ti4 . O6 . 40.39(5) yes
O5 . Ti4 . O6 . 79.68(6) yes
Ti3 . Ti4 . O7 . 82.13(4) yes
Ti2 . Ti4 . O7 . 42.03(4) yes
Ti1 . Ti4 . O7 . 41.75(5) yes
O5 . Ti4 . O7 . 79.28(6) yes
O6 . Ti4 . O7 . 80.83(7) yes
Ti3 . Ti4 . O8 . 142.80(6) yes
Ti2 . Ti4 . O8 . 138.88(6) yes
Ti1 . Ti4 . O8 . 93.48(5) yes
O5 . Ti4 . O8 . 176.69(8) yes
O6 . Ti4 . O8 . 99.98(7) yes
Ti3 . Ti4 . O14 . 119.83(4) yes
Ti2 . Ti4 . O14 . 81.40(5) yes
Ti1 . Ti4 . O14 . 134.03(5) yes
O5 . Ti4 . O14 . 82.73(6) yes
O6 . Ti4 . O14 . 162.05(6) yes
Ti3 . Ti4 . P15 . 110.571(17) yes
Ti2 . Ti4 . P15 . 61.716(14) yes
Ti1 . Ti4 . P15 . 110.91(2) yes
O5 . Ti4 . P15 . 74.95(5) yes
O6 . Ti4 . P15 . 143.92(5) yes
Ti3 . Ti4 . O29 . 81.60(4) yes
Ti2 . Ti4 . O29 . 123.24(4) yes
Ti1 . Ti4 . O29 . 130.23(5) yes
O5 . Ti4 . O29 . 85.43(6) yes
O6 . Ti4 . O29 . 89.86(7) yes
Ti3 . Ti4 . P30 . 60.130(14) yes
Ti2 . Ti4 . P30 . 105.505(16) yes
Ti1 . Ti4 . P30 . 113.188(18) yes
O5 . Ti4 . P30 . 68.38(5) yes
O6 . Ti4 . P30 . 74.45(5) yes
O7 . Ti4 . O8 . 97.42(7) yes
O7 . Ti4 . O14 . 92.46(7) yes
O8 . Ti4 . O14 . 97.38(7) yes
O7 . Ti4 . P15 . 69.64(5) yes
O8 . Ti4 . P15 . 103.88(6) yes
O14 . Ti4 . P15 . 23.22(5) yes
O7 . Ti4 . O29 . 163.27(6) yes
O8 . Ti4 . O29 . 97.87(7) yes
O14 . Ti4 . O29 . 92.27(7) yes
P15 . Ti4 . O29 . 112.91(5) yes
O7 . Ti4 . P30 . 142.03(4) yes
O8 . Ti4 . P30 . 114.76(7) yes
O14 . Ti4 . P30 . 102.28(5) yes
P15 . Ti4 . P30 . 117.72(2) yes
O29 . Ti4 . P30 . 21.47(4) yes
Ti4 . O5 . Ti2 . 98.56(7) yes
Ti4 . O5 . Ti3 . 99.48(7) yes
Ti2 . O5 . Ti3 . 98.00(6) yes
Ti3 . O6 . Ti4 . 98.68(7) yes
Ti3 . O6 . Ti1 . 99.27(7) yes
Ti4 . O6 . Ti1 . 97.71(8) yes
Ti2 . O7 . Ti1 . 99.45(6) yes
Ti2 . O7 . Ti4 . 100.53(6) yes
Ti1 . O7 . Ti4 . 97.20(8) yes
Ti4 . O8 . C9 . 160.57(15) yes
O8 . C9 . C10 . 113.9(2) yes
O8 . C9 . H91 . 108.5 no
C10 . C9 . H91 . 108.9 no
O8 . C9 . H92 . 108.6 no
C10 . C9 . H92 . 108.5 no
H91 . C9 . H92 . 108.3 no
C9 . C10 . C11 . 116.33(19) yes
C9 . C10 . H101 . 107.6 no
C11 . C10 . H101 . 107.9 no
C9 . C10 . H102 . 108.3 no
C11 . C10 . H102 . 107.7 no
H101 . C10 . H102 . 108.7 no
C10 . C11 . C12 . 115.7(2) yes
C10 . C11 . H111 . 108.3 no
C12 . C11 . H111 . 108.0 no
C10 . C11 . H112 . 108.2 no
C12 . C11 . H112 . 108.1 no
H111 . C11 . H112 . 108.4 no
C11 . C12 . O13 . 111.27(18) yes
C11 . C12 . H121 . 108.8 no
O13 . C12 . H121 . 108.7 no
C11 . C12 . H122 . 109.1 no
O13 . C12 . H122 . 109.7 no
H121 . C12 . H122 . 109.2 no
C12 . O13 . Ti1 . 141.39(16) yes
Ti4 . O14 . P15 . 125.13(9) yes
O14 . P15 . Ti4 . 31.66(6) yes
O14 . P15 . Ti2 . 85.46(6) yes
Ti4 . P15 . Ti2 . 58.312(14) yes
O14 . P15 . O16 . 113.63(9) yes
Ti4 . P15 . O16 . 87.73(7) yes
Ti2 . P15 . O16 . 29.42(7) yes
O14 . P15 . C17 . 109.26(10) yes
Ti4 . P15 . C17 . 103.47(8) yes
Ti2 . P15 . C17 . 113.56(7) yes
O16 . P15 . C17 . 109.09(10) yes
O14 . P15 . C230 . 101.5(3) yes
Ti4 . P15 . C230 . 129.5(3) yes
Ti2 . P15 . C230 . 126.1(2) yes
O16 . P15 . C230 . 109.3(2) yes
C17 . P15 . C230 . 113.9(3) yes
O14 . P15 . Ti4 . 31.66(6) yes
O14 . P15 . Ti2 . 85.46(6) yes
Ti4 . P15 . Ti2 . 58.312(14) yes
O14 . P15 . O16 . 113.63(9) yes
Ti4 . P15 . O16 . 87.73(7) yes
Ti2 . P15 . O16 . 29.42(7) yes
O14 . P15 . C17 . 109.26(10) yes
Ti4 . P15 . C17 . 103.47(8) yes
Ti2 . P15 . C17 . 113.56(7) yes
O16 . P15 . C17 . 109.09(10) yes
O14 . P15 . C231 . 111.92(12) yes
Ti4 . P15 . C231 . 140.81(11) yes
Ti2 . P15 . C231 . 129.51(10) yes
O16 . P15 . C231 . 107.73(12) yes
C17 . P15 . C231 . 104.81(13) yes
Ti2 . O16 . P15 . 128.79(11) yes
P15 . C17 . C18 . 121.22(15) yes
P15 . C17 . C22 . 118.91(18) yes
C18 . C17 . C22 . 119.7(2) yes
C17 . C18 . C19 . 120.47(18) yes
C17 . C18 . H181 . 119.7 no
C19 . C18 . H181 . 119.8 no
C18 . C19 . C20 . 119.6(2) yes
C18 . C19 . H191 . 119.5 no
C20 . C19 . H191 . 120.9 no
C19 . C20 . C21 . 120.2(2) yes
C19 . C20 . H201 . 120.4 no
C21 . C20 . H201 . 119.4 no
C20 . C21 . C22 . 120.41(19) yes
C20 . C21 . H211 . 119.4 no
C22 . C21 . H211 . 120.2 no
C17 . C22 . C21 . 119.6(2) yes
C17 . C22 . H221 . 120.1 no
C21 . C22 . H221 . 120.3 no
Ti4 . O29 . P30 . 129.50(9) yes
O29 . P30 . Ti4 . 29.03(6) yes
O29 . P30 . O31 . 116.01(10) yes
Ti4 . P30 . O31 . 87.41(7) yes
O29 . P30 . C32 . 108.73(11) yes
Ti4 . P30 . C32 . 125.01(8) yes
O31 . P30 . C32 . 105.79(11) yes
O29 . P30 . C38 . 107.45(11) yes
Ti4 . P30 . C38 . 115.00(9) yes
O31 . P30 . C38 . 107.97(10) yes
C32 . P30 . C38 . 110.91(12) yes
Ti3 . O31 . P30 . 127.43(11) yes
P30 . C32 . C33 . 120.7(2) yes
P30 . C32 . C37 . 119.58(18) yes
C33 . C32 . C37 . 119.6(3) yes
C32 . C33 . C34 . 119.2(3) yes
C32 . C33 . H331 . 119.9 no
C34 . C33 . H331 . 120.9 no
C33 . C34 . C35 . 120.7(2) yes
C33 . C34 . H341 . 120.1 no
C35 . C34 . H341 . 119.2 no
C34 . C35 . C36 . 120.3(3) yes
C34 . C35 . H351 . 120.6 no
C36 . C35 . H351 . 119.2 no
C35 . C36 . C37 . 119.5(3) yes
C35 . C36 . H361 . 120.5 no
C37 . C36 . H361 . 120.0 no
C36 . C37 . C32 . 120.8(2) yes
C36 . C37 . H371 . 120.2 no
C32 . C37 . H371 . 119.0 no
P30 . C38 . C39 . 120.1(2) yes
P30 . C38 . C43 . 120.86(18) yes
C39 . C38 . C43 . 119.0(2) yes
C38 . C39 . C40 . 120.3(3) yes
C38 . C39 . H391 . 119.4 no
C40 . C39 . H391 . 120.2 no
C39 . C40 . C41 . 120.0(3) yes
C39 . C40 . H401 . 120.5 no
C41 . C40 . H401 . 119.5 no
C40 . C41 . C42 . 120.6(3) yes
C40 . C41 . H411 . 119.4 no
C42 . C41 . H411 . 120.0 no
C41 . C42 . C43 . 119.5(3) yes
C41 . C42 . H421 . 120.9 no
C43 . C42 . H421 . 119.6 no
C38 . C43 . C42 . 120.5(3) yes
C38 . C43 . H431 . 119.3 no
C42 . C43 . H431 . 120.2 no
Ti1 . O44 . Ti3 . 98.84(7) yes
Ti1 . O44 . Ti2 . 100.29(6) yes
Ti3 . O44 . Ti2 . 96.48(6) yes
Ti3 . O45 . P46 . 126.94(11) yes
O45 . P46 . Ti3 . 30.57(7) yes
O45 . P46 . O47 . 114.80(8) yes
Ti3 . P46 . O47 . 88.66(6) yes
O45 . P46 . C48 . 109.24(9) yes
Ti3 . P46 . C48 . 106.02(7) yes
O47 . P46 . C48 . 108.93(11) yes
O45 . P46 . C54 . 107.04(11) yes
Ti3 . P46 . C54 . 134.16(8) yes
O47 . P46 . C54 . 110.06(9) yes
C48 . P46 . C54 . 106.45(10) yes
Ti1 . O47 . P46 . 126.58(9) yes
P46 . C48 . C49 . 118.1(2) yes
P46 . C48 . C53 . 121.54(17) yes
C49 . C48 . C53 . 120.3(2) yes
C48 . C49 . C50 . 119.8(3) yes
C48 . C49 . H491 . 119.4 no
C50 . C49 . H491 . 120.7 no
C49 . C50 . C51 . 119.5(2) yes
C49 . C50 . H501 . 120.5 no
C51 . C50 . H501 . 120.0 no
C50 . C51 . C52 . 120.9(2) yes
C50 . C51 . H511 . 119.6 no
C52 . C51 . H511 . 119.5 no
C51 . C52 . C53 . 119.9(3) yes
C51 . C52 . H521 . 120.3 no
C53 . C52 . H521 . 119.8 no
C52 . C53 . C48 . 119.5(2) yes
C52 . C53 . H531 . 120.9 no
C48 . C53 . H531 . 119.6 no
P46 . C54 . C55 . 119.5(2) yes
P46 . C54 . C59 . 120.56(18) yes
C55 . C54 . C59 . 119.9(2) yes
C54 . C55 . C56 . 119.6(3) yes
C54 . C55 . H551 . 120.3 no
C56 . C55 . H551 . 120.1 no
C55 . C56 . C57 . 120.6(2) yes
C55 . C56 . H561 . 119.7 no
C57 . C56 . H561 . 119.8 no
C56 . C57 . C58 . 120.3(3) yes
C56 . C57 . H571 . 119.7 no
C58 . C57 . H571 . 120.0 no
C57 . C58 . C59 . 119.9(3) yes
C57 . C58 . H581 . 120.0 no
C59 . C58 . H581 . 120.2 no
C58 . C59 . C54 . 119.7(2) yes
C58 . C59 . H591 . 119.9 no
C54 . C59 . H591 . 120.3 no
Ti3 . O60 . C61 . 145.03(14) yes
O60 . C61 . C62 . 111.16(19) yes
O60 . C61 . H611 . 109.6 no
C62 . C61 . H611 . 109.5 no
O60 . C61 . H612 . 108.6 no
C62 . C61 . H612 . 109.0 no
H611 . C61 . H612 . 108.9 no
C61 . C62 . C63 . 114.0(2) yes
C61 . C62 . H621 . 108.6 no
C63 . C62 . H621 . 108.7 no
C61 . C62 . H622 . 108.4 no
C63 . C62 . H622 . 108.2 no
H621 . C62 . H622 . 108.9 no
C62 . C63 . C64 . 115.19(19) yes
C62 . C63 . H631 . 107.8 no
C64 . C63 . H631 . 107.9 no
C62 . C63 . H632 . 108.2 no
C64 . C63 . H632 . 109.3 no
H631 . C63 . H632 . 108.2 no
C63 . C64 . O65 . 111.22(18) yes
C63 . C64 . H641 . 110.2 no
O65 . C64 . H641 . 109.6 no
C63 . C64 . H642 . 108.7 no
O65 . C64 . H642 . 108.6 no
H641 . C64 . H642 . 108.4 no
C64 . O65 . Ti2 . 152.90(18) yes
Ti2 . O66 . P67 . 128.97(11) yes
O66 . P67 . Ti2 . 29.35(7) yes
O66 . P67 . Ti1 . 85.87(7) yes
Ti2 . P67 . Ti1 . 57.498(15) yes
O66 . P67 . O68 . 116.11(9) yes
Ti2 . P67 . O68 . 87.58(6) yes
Ti1 . P67 . O68 . 30.24(6) yes
O66 . P67 . C69 . 107.01(9) yes
Ti2 . P67 . C69 . 114.16(7) yes
Ti1 . P67 . C69 . 122.77(8) yes
O68 . P67 . C69 . 110.46(9) yes
O66 . P67 . C75 . 107.86(10) yes
Ti2 . P67 . C75 . 127.42(7) yes
Ti1 . P67 . C75 . 122.62(7) yes
O68 . P67 . C75 . 108.69(9) yes
C69 . P67 . C75 . 106.24(10) yes
Ti1 . O68 . P67 . 127.99(9) yes
P67 . C69 . C70 . 120.87(15) yes
P67 . C69 . C74 . 119.12(16) yes
C70 . C69 . C74 . 119.97(18) yes
C69 . C70 . C71 . 120.0(2) yes
C69 . C70 . H701 . 119.8 no
C71 . C70 . H701 . 120.2 no
C70 . C71 . C72 . 119.5(2) yes
C70 . C71 . H711 . 120.2 no
C72 . C71 . H711 . 120.3 no
C71 . C72 . C73 . 121.0(2) yes
C71 . C72 . H721 . 119.4 no
C73 . C72 . H721 . 119.6 no
C72 . C73 . C74 . 119.8(2) yes
C72 . C73 . H731 . 119.4 no
C74 . C73 . H731 . 120.8 no
C69 . C74 . C73 . 119.8(2) yes
C69 . C74 . H741 . 119.6 no
C73 . C74 . H741 . 120.6 no
P67 . C75 . C76 . 119.13(16) yes
P67 . C75 . C80 . 121.59(19) yes
C76 . C75 . C80 . 119.3(2) yes
C75 . C76 . C77 . 120.0(2) yes
C75 . C76 . H761 . 120.3 no
C77 . C76 . H761 . 119.7 no
C76 . C77 . C78 . 120.9(2) yes
C76 . C77 . H771 . 119.9 no
C78 . C77 . H771 . 119.2 no
C77 . C78 . C79 . 119.2(2) yes
C77 . C78 . H781 . 120.0 no
C79 . C78 . H781 . 120.7 no
C78 . C79 . C80 . 120.5(2) yes
C78 . C79 . H791 . 119.8 no
C80 . C79 . H791 . 119.7 no
C79 . C80 . C75 . 120.1(2) yes
C79 . C80 . H801 . 119.8 no
C75 . C80 . H801 . 120.1 no
C82 . C81 . C83 . 120.3(3) yes
C82 . C81 . C87 . 121.5(3) yes
C83 . C81 . C87 . 118.2(3) yes
C81 . C82 . H821 . 110.0 no
C81 . C82 . H822 . 110.5 no
H821 . C82 . H822 . 109.3 no
C81 . C82 . H823 . 109.5 no
H821 . C82 . H823 . 108.4 no
H822 . C82 . H823 . 109.1 no
C81 . C83 . C84 . 120.1(3) yes
C81 . C83 . H831 . 120.3 no
C84 . C83 . H831 . 119.6 no
C83 . C84 . C85 . 120.7(3) yes
C83 . C84 . H841 . 119.9 no
C85 . C84 . H841 . 119.4 no
C84 . C85 . C86 . 119.6(3) yes
C84 . C85 . H851 . 119.3 no
C86 . C85 . H851 . 121.1 no
C85 . C86 . C87 . 119.6(3) yes
C85 . C86 . H861 . 120.5 no
C87 . C86 . H861 . 119.9 no
C86 . C87 . C81 . 121.8(3) yes
C86 . C87 . H871 . 118.8 no
C81 . C87 . H871 . 119.4 no
C89 . C88 . C93 . 121.4(3) yes
C89 . C88 . H881 . 119.1 no
C93 . C88 . H881 . 119.5 no
C88 . C89 . C90 . 118.0(3) yes
C88 . C89 . C94 . 120.8(3) yes
C90 . C89 . C94 . 121.2(3) yes
C89 . C90 . C91 . 121.1(3) yes
C89 . C90 . H901 . 119.4 no
C91 . C90 . H901 . 119.5 no
C90 . C91 . C92 . 120.0(3) yes
C90 . C91 . H911 . 120.6 no
C92 . C91 . H911 . 119.4 no
C91 . C92 . C93 . 119.7(3) yes
C91 . C92 . H921 . 121.4 no
C93 . C92 . H921 . 118.9 no
C92 . C93 . C88 . 119.8(3) yes
C92 . C93 . H931 . 119.9 no
C88 . C93 . H931 . 120.3 no
C89 . C94 . H941 . 110.6 no
C89 . C94 . H942 . 109.8 no
H941 . C94 . H942 . 108.5 no
C89 . C94 . H943 . 110.6 no
H941 . C94 . H943 . 109.1 no
H942 . C94 . H943 . 108.2 no
P15 . C230 . C240 . 119.40(6) yes
P15 . C230 . C280 . 119.37(6) yes
C240 . C230 . C280 . 120.94(6) yes
P15 . C231 . C241 . 119.32(6) yes
P15 . C231 . C281 . 119.29(6) yes
C241 . C231 . C281 . 120.87(5) yes
C230 . C240 . C250 . 117.80(6) yes
C230 . C240 . H2401 . 121.0 no
C250 . C240 . H2401 . 121.2 no
C231 . C241 . C251 . 117.85(6) yes
C231 . C241 . H2411 . 121.0 no
C251 . C241 . H2411 . 121.2 no
C240 . C250 . C260 . 121.99(6) yes
C240 . C250 . H2501 . 116.5 no
C260 . C250 . H2501 . 121.5 no
C241 . C251 . C261 . 121.98(6) yes
C241 . C251 . H2511 . 117.6 no
C261 . C251 . H2511 . 120.4 no
C250 . C260 . C270 . 119.40(6) yes
C250 . C260 . H2601 . 118.3 no
C270 . C260 . H2601 . 122.3 no
C251 . C261 . C271 . 119.42(6) yes
C251 . C261 . H2611 . 120.5 no
C271 . C261 . H2611 . 120.1 no
C260 . C270 . C280 . 122.00(6) yes
C260 . C270 . H2701 . 118.8 no
C280 . C270 . H2701 . 119.2 no
C261 . C271 . C281 . 122.00(6) yes
C261 . C271 . H2711 . 120.1 no
C281 . C271 . H2711 . 117.9 no
C270 . C280 . C230 . 117.82(6) yes
C270 . C280 . H2801 . 120.6 no
C230 . C280 . H2801 . 121.6 no
C271 . C281 . C231 . 117.85(6) yes
C271 . C281 . H2811 . 120.9 no
C231 . C281 . H2811 . 121.2 no

loop_
_geom_bond_atom_site_label_1
_geom_bond_site_symmetry_1
_geom_bond_atom_site_label_2
_geom_bond_site_symmetry_2
_geom_bond_distance
_geom_bond_publ_flag
Ti1 . Ti2 . 3.0942(5) yes
Ti1 . Ti3 . 3.0814(5) yes
Ti1 . Ti4 . 2.8950(5) yes
Ti1 . O6 . 1.8930(17) yes
Ti1 . O7 . 1.9429(15) yes
Ti1 . O13 . 1.8008(14) yes
Ti1 . O44 . 2.1037(13) yes
Ti1 . O47 . 2.0246(15) yes
Ti1 . P67 . 3.2334(8) yes
Ti1 . O68 . 2.0666(17) yes
Ti2 . Ti3 . 2.8911(6) yes
Ti2 . Ti4 . 3.0989(6) yes
Ti2 . O5 . 1.9220(18) yes
Ti2 . O7 . 2.1101(13) yes
Ti2 . P15 . 3.2070(6) yes
Ti2 . O16 . 2.0213(15) yes
Ti2 . O44 . 1.9242(15) yes
Ti2 . O65 . 1.7878(14) yes
Ti2 . O66 . 2.0169(17) yes
Ti2 . P67 . 3.1995(7) yes
Ti3 . Ti4 . 3.1102(5) yes
Ti3 . O5 . 1.9086(15) yes
Ti3 . O6 . 2.1453(14) yes
Ti3 . O31 . 1.9970(18) yes
Ti3 . O44 . 1.9514(17) yes
Ti3 . O45 . 2.0262(16) yes
Ti3 . P46 . 3.1839(7) yes
Ti3 . O60 . 1.7794(14) yes
Ti4 . O5 . 2.1614(14) yes
Ti4 . O6 . 1.9512(15) yes
Ti4 . O7 . 1.9164(16) yes
Ti4 . O8 . 1.7675(14) yes
Ti4 . O14 . 2.0232(17) yes
Ti4 . P15 . 3.1529(8) yes
Ti4 . O29 . 2.0181(18) yes
Ti4 . P30 . 3.2091(8) yes
O8 . C9 . 1.409(3) yes
C9 . C10 . 1.518(4) yes
C9 . H91 . 0.957 no
C9 . H92 . 0.957 no
C10 . C11 . 1.524(4) yes
C10 . H101 . 0.956 no
C10 . H102 . 0.954 no
C11 . C12 . 1.520(3) yes
C11 . H111 . 0.957 no
C11 . H112 . 0.955 no
C12 . O13 . 1.419(3) yes
C12 . H121 . 0.959 no
C12 . H122 . 0.944 no
O14 . P15 . 1.520(2) yes
P15 . O16 . 1.5269(14) yes
P15 . C17 . 1.791(2) yes
P15 . C230 . 1.794(5) yes
P15 . O16 . 1.5269(14) yes
P15 . C17 . 1.791(2) yes
P15 . C231 . 1.803(2) yes
C17 . C18 . 1.382(3) yes
C17 . C22 . 1.411(3) yes
C18 . C19 . 1.394(3) yes
C18 . H181 . 0.957 no
C19 . C20 . 1.394(3) yes
C19 . H191 . 0.961 no
C20 . C21 . 1.387(4) yes
C20 . H201 . 0.955 no
C21 . C22 . 1.385(3) yes
C21 . H211 . 0.955 no
C22 . H221 . 0.959 no
O29 . P30 . 1.5222(17) yes
P30 . O31 . 1.5277(15) yes
P30 . C32 . 1.791(3) yes
P30 . C38 . 1.798(2) yes
C32 . C33 . 1.397(3) yes
C32 . C37 . 1.388(4) yes
C33 . C34 . 1.404(5) yes
C33 . H331 . 0.964 no
C34 . C35 . 1.371(5) yes
C34 . H341 . 0.957 no
C35 . C36 . 1.391(4) yes
C35 . H351 . 0.963 no
C36 . C37 . 1.391(4) yes
C36 . H361 . 0.957 no
C37 . H371 . 0.952 no
C38 . C39 . 1.396(3) yes
C38 . C43 . 1.389(4) yes
C39 . C40 . 1.387(4) yes
C39 . H391 . 0.962 no
C40 . C41 . 1.367(5) yes
C40 . H401 . 0.956 no
C41 . C42 . 1.391(4) yes
C41 . H411 . 0.952 no
C42 . C43 . 1.386(4) yes
C42 . H421 . 0.956 no
C43 . H431 . 0.951 no
O45 . P46 . 1.5234(16) yes
P46 . O47 . 1.5272(16) yes
P46 . C48 . 1.798(2) yes
P46 . C54 . 1.791(3) yes
C48 . C49 . 1.401(3) yes
C48 . C53 . 1.380(4) yes
C49 . C50 . 1.392(3) yes
C49 . H491 . 0.969 no
C50 . C51 . 1.385(4) yes
C50 . H501 . 0.957 no
C51 . C52 . 1.380(4) yes
C51 . H511 . 0.959 no
C52 . C53 . 1.404(3) yes
C52 . H521 . 0.968 no
C53 . H531 . 0.956 no
C54 . C55 . 1.402(3) yes
C54 . C59 . 1.395(4) yes
C55 . C56 . 1.386(4) yes
C55 . H551 . 0.968 no
C56 . C57 . 1.382(4) yes
C56 . H561 . 0.956 no
C57 . C58 . 1.390(4) yes
C57 . H571 . 0.960 no
C58 . C59 . 1.396(4) yes
C58 . H581 . 0.965 no
C59 . H591 . 0.958 no
O60 . C61 . 1.424(2) yes
C61 . C62 . 1.513(4) yes
C61 . H611 . 0.947 no
C61 . H612 . 0.960 no
C62 . C63 . 1.532(3) yes
C62 . H621 . 0.953 no
C62 . H622 . 0.954 no
C63 . C64 . 1.520(3) yes
C63 . H631 . 0.963 no
C63 . H632 . 0.952 no
C64 . O65 . 1.421(3) yes
C64 . H641 . 0.949 no
C64 . H642 . 0.964 no
O66 . P67 . 1.5204(15) yes
P67 . O68 . 1.5211(17) yes
P67 . C69 . 1.7995(19) yes
P67 . C75 . 1.797(2) yes
C69 . C70 . 1.396(3) yes
C69 . C74 . 1.399(3) yes
C70 . C71 . 1.394(3) yes
C70 . H701 . 0.956 no
C71 . C72 . 1.386(3) yes
C71 . H711 . 0.957 no
C72 . C73 . 1.389(4) yes
C72 . H721 . 0.952 no
C73 . C74 . 1.390(3) yes
C73 . H731 . 0.954 no
C74 . H741 . 0.963 no
C75 . C76 . 1.398(4) yes
C75 . C80 . 1.394(3) yes
C76 . C77 . 1.385(4) yes
C76 . H761 . 0.960 no
C77 . C78 . 1.391(4) yes
C77 . H771 . 0.958 no
C78 . C79 . 1.385(4) yes
C78 . H781 . 0.956 no
C79 . C80 . 1.396(4) yes
C79 . H791 . 0.958 no
C80 . H801 . 0.959 no
C81 . C82 . 1.512(4) yes
C81 . C83 . 1.400(4) yes
C81 . C87 . 1.375(5) yes
C82 . H821 . 0.955 no
C82 . H822 . 0.947 no
C82 . H823 . 0.958 no
C83 . C84 . 1.386(4) yes
C83 . H831 . 0.973 no
C84 . C85 . 1.384(5) yes
C84 . H841 . 0.958 no
C85 . C86 . 1.373(4) yes
C85 . H851 . 0.968 no
C86 . C87 . 1.390(4) yes
C86 . H861 . 0.973 no
C87 . H871 . 0.965 no
C88 . C89 . 1.395(4) yes
C88 . C93 . 1.380(4) yes
C88 . H881 . 0.978 no
C89 . C90 . 1.387(5) yes
C89 . C94 . 1.497(4) yes
C90 . C91 . 1.390(5) yes
C90 . H901 . 0.974 no
C91 . C92 . 1.385(5) yes
C91 . H911 . 0.969 no
C92 . C93 . 1.390(5) yes
C92 . H921 . 0.954 no
C93 . H931 . 0.956 no
C94 . H941 . 0.951 no
C94 . H942 . 0.961 no
C94 . H943 . 0.954 no
C230 . C240 . 1.398(6) yes
C230 . C280 . 1.392(5) yes
C231 . C241 . 1.398(3) yes
C231 . C281 . 1.399(3) yes
C240 . C250 . 1.408(5) yes
C240 . H2401 . 0.985 no
C241 . C251 . 1.408(3) yes
C241 . H2411 . 0.968 no
C250 . C260 . 1.356(6) yes
C250 . H2501 . 0.985 no
C251 . C261 . 1.354(4) yes
C251 . H2511 . 0.963 no
C260 . C270 . 1.359(6) yes
C260 . H2601 . 0.981 no
C261 . C271 . 1.367(4) yes
C261 . H2611 . 0.975 no
C270 . C280 . 1.409(5) yes
C270 . H2701 . 0.952 no
C271 . C281 . 1.400(3) yes
C271 . H2711 . 0.965 no
C280 . H2801 . 0.953 no
C281 . H2811 . 0.968 no

loop_
_geom_hbond_atom_site_label_D
_geom_hbond_site_symmetry_D
_geom_hbond_atom_site_label_H
_geom_hbond_site_symmetry_H
_geom_hbond_atom_site_label_A
_geom_hbond_site_symmetry_A
_geom_hbond_angle_DHA
_geom_hbond_distance_DH
_geom_hbond_distance_HA
_geom_hbond_distance_DA
_geom_hbond_publ_flag
C11 . H112 . O7 . 141 0.96 2.42 3.218(5) yes
C21 . H211 . O29 2_675 160 0.95 2.58 3.498(5) yes
C40 . H401 . O45 2_765 146 0.96 2.43 3.269(5) yes
C62 . H622 . O44 . 141 0.95 2.54 3.342(5) yes
C71 . H711 . O13 2_666 154 0.96 2.59 3.471(5) yes
C83 . H831 . O16 . 167 0.97 2.54 3.491(5) yes
C260 . H2601 . O65 2_775 149 0.98 2.57 3.451(5) yes
C261 . H2611 . O65 2_775 147 0.97 2.60 3.453(5) yes
